data_4348573
loop_
_publ_author_name
'Burt, Jennifer'
'Emsley, James W.'
'Levason, William'
'Reid, Gillian'
'Tinkler, Iain S.'

_publ_section_title
;
 Systematics of BX3 and BX2(+) Complexes (X = F, Cl, Br, I) with Neutral
 Diphosphine and Diarsine Ligands.
;
_journal_issue 17
_journal_name_full 'Inorganic chemistry'
_journal_page_first 8852
_journal_page_last 8864
_journal_paper_doi 10.1021/acs.inorgchem.6b01375
_journal_volume 55
_journal_year 2016
_chemical_formula_moiety 'C10 H24 B2 Cl6 P2'
_chemical_formula_sum 'C10 H24 B2 Cl6 P2'
_chemical_formula_weight 440.55
_space_group_crystal_system monoclinic
_space_group_IT_number 14
_space_group_name_Hall '-P 2ybc'
_space_group_name_H-M_alt 'P 1 21/c 1'
_atom_sites_solution_hydrogens geom
_atom_sites_solution_primary direct
_atom_sites_solution_secondary difmap
_audit_creation_method SHELXL-97
_cell_angle_alpha 90.00
_cell_angle_beta 110.741(7)
_cell_angle_gamma 90.00
_cell_formula_units_Z 2
_cell_length_a 11.138(6)
_cell_length_b 6.934(4)
_cell_length_c 13.505(8)
_cell_measurement_reflns_used 2536
_cell_measurement_temperature 100(2)
_cell_measurement_theta_max 27.5
_cell_measurement_theta_min 2.9
_cell_volume 975.4(10)
_computing_cell_refinement
;
CrystalClear-SM Expert 2.1 b29 (Rigaku, 2013)
;
_computing_data_collection
;
CrystalClear-SM Expert 2.1 b29 (Rigaku, 2013)
;
_computing_data_reduction
;
CrystalClear-SM Expert 2.1 b29 (Rigaku, 2013)
;
_computing_structure_refinement 'SHELXL-97 (Sheldrick, 2008)'
_computing_structure_solution 'Superflip (Palatinus et al., 2007)'
_diffrn_ambient_temperature 100(2)
_diffrn_detector CCD
_diffrn_detector_area_resol_mean 28.5714
_diffrn_measured_fraction_theta_full 0.996
_diffrn_measured_fraction_theta_max 0.996
_diffrn_measurement_device
;
AFC12 (Right): Kappa 3 circle
;
_diffrn_measurement_device_type
;
Rigaku Saturn724+ (2x2 bin mode)
;
_diffrn_measurement_method 'profile data from \w-scans'
_diffrn_measurement_specimen_support Fiber
_diffrn_radiation_monochromator Confocal
_diffrn_radiation_type MoK\a
_diffrn_radiation_wavelength 0.71073
_diffrn_reflns_av_R_equivalents 0.0675
_diffrn_reflns_av_sigmaI/netI 0.0638
_diffrn_reflns_limit_h_max 14
_diffrn_reflns_limit_h_min -8
_diffrn_reflns_limit_k_max 8
_diffrn_reflns_limit_k_min -8
_diffrn_reflns_limit_l_max 17
_diffrn_reflns_limit_l_min -17
_diffrn_reflns_number 8022
_diffrn_reflns_theta_full 27.44
_diffrn_reflns_theta_max 27.44
_diffrn_reflns_theta_min 3.12
_diffrn_source 'Sealed Tube'
_diffrn_source_current 55.0
_diffrn_source_power 2.5
_diffrn_source_voltage 45.0
_exptl_absorpt_coefficient_mu 1.032
_exptl_absorpt_correction_T_max 0.9407
_exptl_absorpt_correction_T_min 0.9039
_exptl_absorpt_correction_type multi-scan
_exptl_absorpt_process_details 'CrystalClear-SM Expert 2.1 b29 (Rigaku, 2013)'
_exptl_crystal_colour colourless
_exptl_crystal_density_diffrn 1.500
_exptl_crystal_density_method 'not measured'
_exptl_crystal_description prism
_exptl_crystal_F_000 452
_exptl_crystal_size_max 0.10
_exptl_crystal_size_mid 0.08
_exptl_crystal_size_min 0.06
_refine_diff_density_max 0.505
_refine_diff_density_min -0.355
_refine_diff_density_rms 0.088
_refine_ls_extinction_method none
_refine_ls_goodness_of_fit_ref 0.969
_refine_ls_hydrogen_treatment constr
_refine_ls_matrix_type full
_refine_ls_number_parameters 93
_refine_ls_number_reflns 2212
_refine_ls_number_restraints 0
_refine_ls_restrained_S_all 0.969
_refine_ls_R_factor_all 0.0320
_refine_ls_R_factor_gt 0.0286
_refine_ls_shift/su_max 0.000
_refine_ls_shift/su_mean 0.000
_refine_ls_structure_factor_coef Fsqd
_refine_ls_weighting_details 'calc w=1/[\s^2^(Fo^2^)+(0.0151P)^2^+0.0000P] where P=(Fo^2^+2Fc^2^)/3'
_refine_ls_weighting_scheme calc
_refine_ls_wR_factor_gt 0.0568
_refine_ls_wR_factor_ref 0.0580
_reflns_number_gt 1939
_reflns_number_total 2212
_reflns_threshold_expression >2\s(I)
_cod_data_source_file ic6b01375_si_007.cif
_cod_data_source_block 2015JEBR19
_cod_original_cell_volume 975.5(9)
_cod_original_sg_symbol_H-M 'P 21/c'
_cod_database_code 4348573

loop_
_symmetry_equiv_pos_as_xyz
'x, y, z'
'-x, y+1/2, -z+1/2'
'-x, -y, -z'
'x, -y-1/2, z-1/2'

loop_
_atom_site_label
_atom_site_type_symbol
_atom_site_fract_x
_atom_site_fract_y
_atom_site_fract_z
_atom_site_U_iso_or_equiv
_atom_site_adp_type
_atom_site_occupancy
_atom_site_symmetry_multiplicity
_atom_site_calc_flag
_atom_site_refinement_flags
Cl1 Cl 0.39930(4) 0.34470(5) 0.15725(3) 0.02061(10) Uani 1 1 d .
Cl2 Cl 0.33397(4) 0.42643(5) -0.07813(3) 0.02241(11) Uani 1 1 d .
Cl3 Cl 0.12165(4) 0.35496(5) 0.00923(3) 0.02404(11) Uani 1 1 d .
P1 P 0.29725(4) 0.01736(5) -0.00559(3) 0.01345(10) Uani 1 1 d .
C2 C 0.12244(17) 0.0454(2) -0.21583(11) 0.0226(4) Uani 1 1 d .
H2A H 0.0995 0.1776 -0.2038 0.034 Uiso 1 1 calc R
H2B H 0.0493 -0.0159 -0.2702 0.034 Uiso 1 1 calc R
H2C H 0.1960 0.0480 -0.2395 0.034 Uiso 1 1 calc R
C5 C 0.43626(15) -0.03507(19) -0.04119(11) 0.0172(3) Uani 1 1 d .
H5A H 0.4414 -0.1761 -0.0503 0.021 Uiso 1 1 calc R
H5B H 0.4246 0.0266 -0.1101 0.021 Uiso 1 1 calc R
C1 C 0.15755(16) -0.06951(18) -0.11254(11) 0.0175(3) Uani 1 1 d .
H1A H 0.1728 -0.2053 -0.1274 0.021 Uiso 1 1 calc R
H1B H 0.0832 -0.0677 -0.0886 0.021 Uiso 1 1 calc R
C4 C 0.20294(19) -0.1093(2) 0.15021(13) 0.0290(4) Uani 1 1 d .
H4A H 0.1942 0.0255 0.1684 0.043 Uiso 1 1 calc R
H4B H 0.2202 -0.1900 0.2133 0.043 Uiso 1 1 calc R
H4C H 0.1232 -0.1518 0.0952 0.043 Uiso 1 1 calc R
C3 C 0.31318(17) -0.12717(19) 0.10956(11) 0.0220(4) Uani 1 1 d .
H3A H 0.3214 -0.2641 0.0922 0.026 Uiso 1 1 calc R
H3B H 0.3936 -0.0901 0.1671 0.026 Uiso 1 1 calc R
B1 B 0.28660(17) 0.2950(2) 0.02123(12) 0.0161(4) Uani 1 1 d .

loop_
_atom_site_aniso_label
_atom_site_aniso_U_11
_atom_site_aniso_U_22
_atom_site_aniso_U_33
_atom_site_aniso_U_23
_atom_site_aniso_U_13
_atom_site_aniso_U_12
Cl1 0.0204(2) 0.02000(17) 0.01721(17) -0.00465(13) 0.00152(15) 0.00060(14)
Cl2 0.0305(3) 0.01367(15) 0.02157(18) 0.00201(13) 0.00735(16) -0.00174(14)
Cl3 0.0174(2) 0.02355(17) 0.0277(2) -0.00690(14) 0.00378(16) 0.00648(14)
P1 0.0131(2) 0.01060(15) 0.01522(18) -0.00022(13) 0.00330(15) 0.00099(13)
C2 0.0245(10) 0.0204(6) 0.0177(7) -0.0019(6) 0.0012(6) -0.0009(6)
C5 0.0155(9) 0.0144(6) 0.0214(7) -0.0031(5) 0.0060(6) 0.0006(6)
C1 0.0174(9) 0.0146(6) 0.0183(7) -0.0029(5) 0.0037(6) -0.0009(6)
C4 0.0320(12) 0.0337(8) 0.0220(8) 0.0008(7) 0.0105(7) -0.0109(8)
C3 0.0256(10) 0.0167(6) 0.0199(7) 0.0048(6) 0.0036(7) -0.0002(6)
B1 0.0168(10) 0.0122(6) 0.0161(7) -0.0020(6) 0.0020(6) 0.0011(6)

loop_
_atom_type_symbol
_atom_type_description
_atom_type_scat_dispersion_real
_atom_type_scat_dispersion_imag
_atom_type_scat_source
C C 0.0033 0.0016 'International Tables Vol C Tables 4.2.6.8 and 6.1.1.4'
H H 0.0000 0.0000 'International Tables Vol C Tables 4.2.6.8 and 6.1.1.4'
B B 0.0013 0.0007 'International Tables Vol C Tables 4.2.6.8 and 6.1.1.4'
P P 0.1023 0.0942 'International Tables Vol C Tables 4.2.6.8 and 6.1.1.4'
Cl Cl 0.1484 0.1585 'International Tables Vol C Tables 4.2.6.8 and 6.1.1.4'

loop_
_geom_angle_atom_site_label_1
_geom_angle_atom_site_label_2
_geom_angle_atom_site_label_3
_geom_angle
_geom_angle_site_symmetry_1
C3 P1 C1 107.28(8) .
C3 P1 C5 106.52(7) .
C1 P1 C5 107.16(8) .
C3 P1 B1 112.21(7) .
C1 P1 B1 112.40(7) .
C5 P1 B1 110.94(7) .
C1 C2 H2A 109.5 .
C1 C2 H2B 109.5 .
H2A C2 H2B 109.5 .
C1 C2 H2C 109.5 .
H2A C2 H2C 109.5 .
H2B C2 H2C 109.5 .
C5 C5 P1 113.62(14) 3_655
C5 C5 H5A 108.8 3_655
P1 C5 H5A 108.8 .
C5 C5 H5B 108.8 3_655
P1 C5 H5B 108.8 .
H5A C5 H5B 107.7 .
C2 C1 P1 115.05(11) .
C2 C1 H1A 108.5 .
P1 C1 H1A 108.5 .
C2 C1 H1B 108.5 .
P1 C1 H1B 108.5 .
H1A C1 H1B 107.5 .
C3 C4 H4A 109.5 .
C3 C4 H4B 109.5 .
H4A C4 H4B 109.5 .
C3 C4 H4C 109.5 .
H4A C4 H4C 109.5 .
H4B C4 H4C 109.5 .
C4 C3 P1 114.90(11) .
C4 C3 H3A 108.5 .
P1 C3 H3A 108.5 .
C4 C3 H3B 108.5 .
P1 C3 H3B 108.5 .
H3A C3 H3B 107.5 .
Cl3 B1 Cl2 111.03(8) .
Cl3 B1 Cl1 110.55(9) .
Cl2 B1 Cl1 111.15(10) .
Cl3 B1 P1 109.21(8) .
Cl2 B1 P1 107.30(9) .
Cl1 B1 P1 107.47(8) .

loop_
_geom_bond_atom_site_label_1
_geom_bond_atom_site_label_2
_geom_bond_distance
_geom_bond_site_symmetry_2
Cl1 B1 1.8536(18) .
Cl2 B1 1.8470(19) .
Cl3 B1 1.834(2) .
P1 C3 1.8052(16) .
P1 C1 1.8107(16) .
P1 C5 1.8132(19) .
P1 B1 1.9701(18) .
C2 C1 1.532(2) .
C2 H2A 0.9800 .
C2 H2B 0.9800 .
C2 H2C 0.9800 .
C5 C5 1.540(3) 3_655
C5 H5A 0.9900 .
C5 H5B 0.9900 .
C1 H1A 0.9900 .
C1 H1B 0.9900 .
C4 C3 1.517(3) .
C4 H4A 0.9800 .
C4 H4B 0.9800 .
C4 H4C 0.9800 .
C3 H3A 0.9900 .
C3 H3B 0.9900 .

loop_
_geom_torsion_atom_site_label_1
_geom_torsion_atom_site_label_2
_geom_torsion_atom_site_label_3
_geom_torsion_atom_site_label_4
_geom_torsion
_geom_torsion_site_symmetry_4
C3 P1 C5 C5 -66.87(15) 3_655
C1 P1 C5 C5 178.56(13) 3_655
B1 P1 C5 C5 55.52(15) 3_655
C3 P1 C1 C2 175.89(11) .
C5 P1 C1 C2 -70.04(13) .
B1 P1 C1 C2 52.08(14) .
C1 P1 C3 C4 -63.52(13) .
C5 P1 C3 C4 -178.01(11) .
B1 P1 C3 C4 60.41(13) .
C3 P1 B1 Cl3 -81.28(10) .
C1 P1 B1 Cl3 39.74(11) .
C5 P1 B1 Cl3 159.70(7) .
C3 P1 B1 Cl2 158.29(9) .
C1 P1 B1 Cl2 -80.69(11) .
C5 P1 B1 Cl2 39.27(10) .
C3 P1 B1 Cl1 38.68(12) .
C1 P1 B1 Cl1 159.70(8) .
C5 P1 B1 Cl1 -80.35(11) .
